data_4343468
loop_
_publ_author_name
'W\"achtler, Erik'
'Priv\'er, Steven H'
'Wagler, J\"org'
'Heine, Thomas'
'Zhechkov, Lyuben'
'Bennett, Martin A.'
'Bhargava, Suresh K.'

_publ_contact_author
;
 W\"achtler, Erik 
 Institut f\"ur Anorganische Chemie  
 Technische Universit\"at Bergakademie Freiberg
 Leipziger Str. 29 
 09596 Freiberg 
 Bundesrepublik Deutschland
;
_publ_section_title
;
 Metallophilic Contacts in 2-C6F4PPh2 Bridged Heterobinuclear Complexes: A
 Crystallographic and Computational Study.
;
_journal_issue 14
_journal_name_full 'Inorganic chemistry'
_journal_page_first 6947
_journal_page_last 6957
_journal_paper_doi 10.1021/acs.inorgchem.5b00939
_journal_volume 54
_journal_year 2015
_chemical_formula_moiety 'C42 H38 Ag F8 P4 Pd, F6 P, 2.5(C6 H6)'
_chemical_formula_sum 'C57 H53 Ag F14 P5 Pd'
_chemical_formula_weight 1373.11
_chemical_name_systematic
; 
 ? 
;
_space_group_IT_number 14
_symmetry_cell_setting monoclinic
_symmetry_space_group_name_Hall '-P 2ybc'
_symmetry_space_group_name_H-M 'P 1 21/c 1'
_atom_sites_solution_hydrogens geom
_atom_sites_solution_primary direct
_atom_sites_solution_secondary difmap
_audit_creation_method SHELXL-97
_cell_angle_alpha 90.00
_cell_angle_beta 113.0330(10)
_cell_angle_gamma 90.00
_cell_formula_units_Z 4
_cell_length_a 21.0372(8)
_cell_length_b 13.3638(5)
_cell_length_c 21.5548(8)
_cell_measurement_reflns_used 9633
_cell_measurement_temperature 100(2)
_cell_measurement_theta_max 39.35
_cell_measurement_theta_min 2.75
_cell_volume 5576.8(4)
_computing_cell_refinement 'Bruker SAINT'
_computing_data_collection 'Bruker APEX2'
_computing_data_reduction 'Bruker SAINT'
_computing_molecular_graphics 'Bruker SHELXTL'
_computing_publication_material 'Bruker SHELXTL'
_computing_structure_refinement 'SHELXL-97 (Sheldrick, 2008)'
_computing_structure_solution 'SHELXS-97 (Sheldrick, 2008)'
_diffrn_ambient_temperature 100(2)
_diffrn_measured_fraction_theta_full 1.000
_diffrn_measured_fraction_theta_max 1.000
_diffrn_measurement_device_type 'Bruker APEX-II CCD'
_diffrn_measurement_method 'phi and omega scans'
_diffrn_radiation_monochromator graphite
_diffrn_radiation_source 'fine-focus sealed tube'
_diffrn_radiation_type MoK\a
_diffrn_radiation_wavelength 0.71073
_diffrn_reflns_av_R_equivalents 0.0284
_diffrn_reflns_av_sigmaI/netI 0.0124
_diffrn_reflns_limit_h_max 28
_diffrn_reflns_limit_h_min -28
_diffrn_reflns_limit_k_max 18
_diffrn_reflns_limit_k_min -18
_diffrn_reflns_limit_l_max 28
_diffrn_reflns_limit_l_min -29
_diffrn_reflns_number 164322
_diffrn_reflns_theta_full 29.00
_diffrn_reflns_theta_max 29.00
_diffrn_reflns_theta_min 1.84
_exptl_absorpt_coefficient_mu 0.902
_exptl_absorpt_correction_T_max 0.7477
_exptl_absorpt_correction_T_min 0.6765
_exptl_absorpt_correction_type numerical
_exptl_absorpt_process_details SADABS
_exptl_crystal_colour colorless
_exptl_crystal_density_diffrn 1.635
_exptl_crystal_density_method 'not measured'
_exptl_crystal_description block
_exptl_crystal_F_000 2756
_exptl_crystal_size_max 0.26
_exptl_crystal_size_mid 0.26
_exptl_crystal_size_min 0.18
_refine_diff_density_max 0.566
_refine_diff_density_min -0.456
_refine_diff_density_rms 0.061
_refine_ls_extinction_method none
_refine_ls_goodness_of_fit_ref 1.133
_refine_ls_hydrogen_treatment constr
_refine_ls_matrix_type full
_refine_ls_number_parameters 778
_refine_ls_number_reflns 14832
_refine_ls_number_restraints 99
_refine_ls_restrained_S_all 1.129
_refine_ls_R_factor_all 0.0256
_refine_ls_R_factor_gt 0.0200
_refine_ls_shift/su_max 0.002
_refine_ls_shift/su_mean 0.000
_refine_ls_structure_factor_coef Fsqd
_refine_ls_weighting_details 'calc w=1/[\s^2^(Fo^2^)+(0.0148P)^2^+5.1303P] where P=(Fo^2^+2Fc^2^)/3'
_refine_ls_weighting_scheme calc
_refine_ls_wR_factor_gt 0.0452
_refine_ls_wR_factor_ref 0.0514
_reflns_number_gt 13389
_reflns_number_total 14832
_reflns_threshold_expression >2sigma(I)
_cod_data_source_file ic5b00939_si_002.cif
_cod_data_source_block 18
_cod_depositor_comments
;
The following automatic conversions were performed:

'_symmetry_cell_setting' value 'Monoclinic' changed to 'monoclinic'
according to
/usr/data/users/saulius/crontab/automatic-downloads/rss-feeds/ACS/lib/dictionaries/cif_core.dic
dictionary named 'cif_core.dic' version 2.4.2 from 2011-04-26.

'_exptl_absorpt_correction_type' value 'NUMERICAL' changed to
'numerical' according to
/usr/data/users/saulius/crontab/automatic-downloads/rss-feeds/ACS/lib/dictionaries/cif_core.dic
dictionary named 'cif_core.dic' version 2.4.2 from 2011-04-26.

Automatic conversion script
Id: cif_fix_values 3271 2015-04-21 07:52:19Z andrius 

 Adding full bibliography for 4343462--4343474.cif.
;
_cod_original_sg_symbol_Hall '-P2ybc '
_cod_original_sg_symbol_H-M 'P2(1)/c  '
_cod_database_code 4343468

loop_
_symmetry_equiv_pos_as_xyz
'x, y, z'
'-x, y+1/2, -z+1/2'
'-x, -y, -z'
'x, -y-1/2, z-1/2'

loop_
_atom_site_label
_atom_site_type_symbol
_atom_site_fract_x
_atom_site_fract_y
_atom_site_fract_z
_atom_site_U_iso_or_equiv
_atom_site_adp_type
_atom_site_occupancy
_atom_site_symmetry_multiplicity
_atom_site_calc_flag
_atom_site_refinement_flags
_atom_site_disorder_assembly
_atom_site_disorder_group
Pd1 Pd 0.338536(5) 0.497462(8) 0.128192(5) 0.01165(3) Uani 1 1 d . A .
Ag1 Ag 0.192302(5) 0.523121(8) 0.058145(5) 0.01454(3) Uani 1 1 d . . .
P1 P 0.196472(18) 0.60844(3) 0.158700(17) 0.01218(6) Uani 1 1 d . . .
P2 P 0.202462(19) 0.39073(3) -0.014473(18) 0.01406(7) Uani 1 1 d . . .
P3 P 0.35080(2) 0.35542(3) 0.194110(19) 0.01724(7) Uani 1 1 d . . .
P4 P 0.351356(18) 0.63823(3) 0.071536(18) 0.01389(7) Uani 1 1 d D . .
F1 F 0.24511(5) 0.75854(7) 0.27567(4) 0.02111(19) Uani 1 1 d . A .
F2 F 0.37374(5) 0.80544(7) 0.35819(4) 0.02227(19) Uani 1 1 d . . .
F3 F 0.48304(5) 0.71354(7) 0.34457(5) 0.02251(19) Uani 1 1 d . A .
F4 F 0.46332(4) 0.57737(7) 0.24900(5) 0.02124(18) Uani 1 1 d . . .
F5 F 0.25640(5) 0.27048(8) -0.10595(5) 0.0278(2) Uani 1 1 d . A .
F6 F 0.38711(6) 0.23823(9) -0.09019(5) 0.0351(3) Uani 1 1 d . . .
F7 F 0.49261(5) 0.31753(9) 0.01700(5) 0.0304(2) Uani 1 1 d . A .
F8 F 0.46760(5) 0.42438(8) 0.10973(5) 0.0240(2) Uani 1 1 d . . .
C1 C 0.34071(7) 0.59320(10) 0.20599(7) 0.0137(2) Uani 1 1 d . . .
C2 C 0.28467(7) 0.64237(10) 0.21421(7) 0.0130(2) Uani 1 1 d . A .
C3 C 0.29704(7) 0.71302(11) 0.26537(7) 0.0149(3) Uani 1 1 d . . .
C4 C 0.36321(8) 0.73827(11) 0.30915(7) 0.0161(3) Uani 1 1 d . A .
C5 C 0.41819(7) 0.69054(11) 0.30246(7) 0.0164(3) Uani 1 1 d . . .
C6 C 0.40569(7) 0.61980(11) 0.25214(7) 0.0155(3) Uani 1 1 d . A .
C7 C 0.13839(7) 0.71513(10) 0.14479(7) 0.0135(2) Uani 1 1 d . . .
C8 C 0.10323(7) 0.73560(11) 0.18671(7) 0.0162(3) Uani 1 1 d . . .
H8 H 0.1127 0.6975 0.2265 0.019 Uiso 1 1 calc R . .
C9 C 0.05452(8) 0.81178(11) 0.16989(7) 0.0180(3) Uani 1 1 d . . .
H9 H 0.0314 0.8266 0.1989 0.022 Uiso 1 1 calc R . .
C10 C 0.03919(8) 0.86672(12) 0.11087(8) 0.0205(3) Uani 1 1 d . . .
H10 H 0.0053 0.9181 0.0993 0.025 Uiso 1 1 calc R . .
C11 C 0.07375(8) 0.84606(11) 0.06895(8) 0.0200(3) Uani 1 1 d . . .
H11 H 0.0634 0.8833 0.0286 0.024 Uiso 1 1 calc R . .
C12 C 0.12338(8) 0.77094(11) 0.08606(7) 0.0159(3) Uani 1 1 d . . .
H12 H 0.1472 0.7575 0.0576 0.019 Uiso 1 1 calc R . .
C13 C 0.16805(7) 0.52214(11) 0.20777(7) 0.0158(3) Uani 1 1 d . . .
C14 C 0.19623(9) 0.51798(13) 0.27779(8) 0.0252(3) Uani 1 1 d . . .
H14 H 0.2321 0.5627 0.3031 0.030 Uiso 1 1 calc R . .
C15 C 0.17150(11) 0.44783(16) 0.31043(9) 0.0353(4) Uani 1 1 d . . .
H15 H 0.1914 0.4439 0.3582 0.042 Uiso 1 1 calc R . .
C16 C 0.11851(11) 0.38393(15) 0.27441(10) 0.0358(4) Uani 1 1 d . . .
H16 H 0.1021 0.3365 0.2974 0.043 Uiso 1 1 calc R . .
C17 C 0.08926(10) 0.38870(14) 0.20489(10) 0.0311(4) Uani 1 1 d . . .
H17 H 0.0522 0.3454 0.1800 0.037 Uiso 1 1 calc R . .
C18 C 0.11439(8) 0.45717(12) 0.17169(8) 0.0212(3) Uani 1 1 d . . .
H18 H 0.0948 0.4598 0.1238 0.025 Uiso 1 1 calc R . .
C19 C 0.34603(7) 0.40961(10) 0.05185(7) 0.0143(3) Uani 1 1 d . . .
C20 C 0.29158(7) 0.36899(11) -0.00499(7) 0.0159(3) Uani 1 1 d . A .
C21 C 0.30656(8) 0.31169(12) -0.05158(7) 0.0206(3) Uani 1 1 d . . .
C22 C 0.37369(9) 0.29354(13) -0.04464(8) 0.0237(3) Uani 1 1 d . A .
C23 C 0.42723(8) 0.33306(13) 0.01019(8) 0.0215(3) Uani 1 1 d . . .
C24 C 0.41232(8) 0.38865(11) 0.05678(7) 0.0177(3) Uani 1 1 d . A .
C25 C 0.15195(7) 0.40682(11) -0.10432(7) 0.0155(3) Uani 1 1 d . . .
C26 C 0.09422(8) 0.34873(11) -0.14025(7) 0.0177(3) Uani 1 1 d . . .
H26 H 0.0822 0.2939 -0.1190 0.021 Uiso 1 1 calc R . .
C27 C 0.05416(8) 0.37116(12) -0.20746(8) 0.0215(3) Uani 1 1 d . . .
H27 H 0.0147 0.3316 -0.2318 0.026 Uiso 1 1 calc R . .
C28 C 0.07153(9) 0.45077(13) -0.23894(8) 0.0249(3) Uani 1 1 d . . .
H28 H 0.0442 0.4655 -0.2848 0.030 Uiso 1 1 calc R . .
C29 C 0.12871(9) 0.50865(13) -0.20345(9) 0.0280(4) Uani 1 1 d . . .
H29 H 0.1408 0.5632 -0.2250 0.034 Uiso 1 1 calc R . .
C30 C 0.16858(8) 0.48718(12) -0.13631(8) 0.0238(3) Uani 1 1 d . . .
H30 H 0.2075 0.5277 -0.1120 0.029 Uiso 1 1 calc R . .
C31 C 0.17409(8) 0.27398(11) 0.01003(7) 0.0181(3) Uani 1 1 d . . .
C32 C 0.14897(9) 0.27783(13) 0.06090(8) 0.0244(3) Uani 1 1 d . . .
H32 H 0.1469 0.3403 0.0811 0.029 Uiso 1 1 calc R . .
C33 C 0.12691(11) 0.19167(15) 0.08254(10) 0.0358(4) Uani 1 1 d . . .
H33 H 0.1096 0.1952 0.1171 0.043 Uiso 1 1 calc R . .
C34 C 0.13028(11) 0.10092(14) 0.05346(11) 0.0381(5) Uani 1 1 d . . .
H34 H 0.1156 0.0418 0.0684 0.046 Uiso 1 1 calc R . .
C35 C 0.15479(11) 0.09548(14) 0.00299(11) 0.0364(4) Uani 1 1 d . . .
H35 H 0.1567 0.0327 -0.0169 0.044 Uiso 1 1 calc R . .
C36 C 0.17683(9) 0.18172(13) -0.01901(9) 0.0279(4) Uani 1 1 d . . .
H36 H 0.1938 0.1777 -0.0538 0.033 Uiso 1 1 calc R . .
C37 C 0.34209(9) 0.23475(12) 0.15327(9) 0.0251(3) Uani 1 1 d . . .
H37A H 0.3511 0.1815 0.1869 0.038 Uiso 1 1 calc R . .
H37B H 0.3753 0.2299 0.1318 0.038 Uiso 1 1 calc R . .
H37C H 0.2951 0.2276 0.1190 0.038 Uiso 1 1 calc R . .
C38 C 0.29712(11) 0.34256(14) 0.24194(10) 0.0323(4) Uani 1 1 d . . .
H38A H 0.2485 0.3397 0.2109 0.048 Uiso 1 1 calc R . .
H38B H 0.3044 0.4001 0.2721 0.048 Uiso 1 1 calc R . .
H38C H 0.3094 0.2809 0.2686 0.048 Uiso 1 1 calc R . .
C39 C 0.43758(10) 0.34730(15) 0.25867(10) 0.0367(5) Uani 1 1 d . . .
H39A H 0.4460 0.4043 0.2895 0.055 Uiso 1 1 calc R . .
H39B H 0.4711 0.3483 0.2374 0.055 Uiso 1 1 calc R . .
H39C H 0.4425 0.2849 0.2840 0.055 Uiso 1 1 calc R . .
C40A C 0.3146(3) 0.7548(3) 0.0844(3) 0.0251(9) Uani 0.69(2) 1 d PD A 1
H40A H 0.3298 0.8095 0.0632 0.038 Uiso 0.69(2) 1 calc PR A 1
H40B H 0.3300 0.7678 0.1329 0.038 Uiso 0.69(2) 1 calc PR A 1
H40C H 0.2641 0.7503 0.0643 0.038 Uiso 0.69(2) 1 calc PR A 1
C41A C 0.44288(15) 0.6653(6) 0.1006(4) 0.0264(10) Uani 0.69(2) 1 d PD A 1
H41A H 0.4496 0.7262 0.0786 0.040 Uiso 0.69(2) 1 calc PR A 1
H41B H 0.4664 0.6092 0.0894 0.040 Uiso 0.69(2) 1 calc PR A 1
H41C H 0.4621 0.6751 0.1496 0.040 Uiso 0.69(2) 1 calc PR A 1
C42A C 0.3234(3) 0.6363(6) -0.01929(13) 0.0225(9) Uani 0.69(2) 1 d PD A 1
H42A H 0.2729 0.6397 -0.0403 0.034 Uiso 0.69(2) 1 calc PR A 1
H42B H 0.3392 0.5743 -0.0330 0.034 Uiso 0.69(2) 1 calc PR A 1
H42C H 0.3431 0.6938 -0.0337 0.034 Uiso 0.69(2) 1 calc PR A 1
C40B C 0.2962(9) 0.7447(10) 0.0654(10) 0.038(3) Uani 0.31(2) 1 d PD A 2
H40D H 0.2938 0.7569 0.1092 0.056 Uiso 0.31(2) 1 calc PR A 2
H40E H 0.2498 0.7311 0.0316 0.056 Uiso 0.31(2) 1 calc PR A 2
H40F H 0.3152 0.8039 0.0518 0.056 Uiso 0.31(2) 1 calc PR A 2
C41B C 0.4372(4) 0.6905(13) 0.1128(8) 0.031(3) Uani 0.31(2) 1 d PD A 2
H41D H 0.4432 0.7458 0.0857 0.047 Uiso 0.31(2) 1 calc PR A 2
H41E H 0.4717 0.6386 0.1175 0.047 Uiso 0.31(2) 1 calc PR A 2
H41F H 0.4432 0.7154 0.1575 0.047 Uiso 0.31(2) 1 calc PR A 2
C42B C 0.3440(10) 0.6220(13) -0.0144(4) 0.033(3) Uani 0.31(2) 1 d PD A 2
H42D H 0.2967 0.6024 -0.0429 0.049 Uiso 0.31(2) 1 calc PR A 2
H42E H 0.3761 0.5697 -0.0158 0.049 Uiso 0.31(2) 1 calc PR A 2
H42F H 0.3554 0.6850 -0.0309 0.049 Uiso 0.31(2) 1 calc PR A 2
P5A P 0.11613(4) 0.78900(7) 0.89392(3) 0.02093(11) Uani 0.919(5) 1 d P B 1
F9A F 0.09182(8) 0.88776(15) 0.84916(9) 0.0415(4) Uani 0.919(5) 1 d P B 1
F10A F 0.18384(7) 0.78290(18) 0.87812(8) 0.0402(5) Uani 0.919(5) 1 d P B 1
F11A F 0.15696(9) 0.85632(9) 0.95941(8) 0.0336(4) Uani 0.919(5) 1 d P B 1
F12A F 0.04842(9) 0.79462(12) 0.91098(9) 0.0320(3) Uani 0.919(5) 1 d P B 1
F13A F 0.07495(8) 0.72121(15) 0.82987(8) 0.0405(4) Uani 0.919(5) 1 d P B 1
F14A F 0.14071(8) 0.68993(10) 0.94046(7) 0.0277(3) Uani 0.919(5) 1 d P B 1
P5B P 0.1222(4) 0.7774(5) 0.8950(3) 0.02093(11) Uani 0.081(5) 1 d PD B 2
F9B F 0.0912(6) 0.8593(8) 0.8371(5) 0.019(2) Uani 0.081(5) 1 d PD B 2
F10B F 0.1756(5) 0.7431(10) 0.8631(6) 0.019(2) Uani 0.081(5) 1 d PD B 2
F11B F 0.1769(6) 0.8571(7) 0.9408(6) 0.019(2) Uani 0.081(5) 1 d PD B 2
F12B F 0.0689(7) 0.8116(10) 0.9270(6) 0.019(2) Uani 0.081(5) 1 d PD B 2
F13B F 0.0676(5) 0.6976(8) 0.8492(7) 0.019(2) Uani 0.081(5) 1 d PD B 2
F14B F 0.1532(7) 0.6954(8) 0.9529(6) 0.019(2) Uani 0.081(5) 1 d PD B 2
C43 C 0.25410(11) 0.01017(17) 0.21871(11) 0.0389(5) Uani 1 1 d . . .
H43 H 0.2051 0.0136 0.2017 0.047 Uiso 1 1 calc R . .
C44 C 0.28610(10) -0.03486(15) 0.18100(11) 0.0362(4) Uani 1 1 d . . .
H44 H 0.2593 -0.0625 0.1380 0.043 Uiso 1 1 calc R . .
C45 C 0.35756(10) -0.03955(15) 0.20623(10) 0.0337(4) Uani 1 1 d . . .
H45 H 0.3798 -0.0700 0.1803 0.040 Uiso 1 1 calc R . .
C46 C 0.39659(10) -0.00007(16) 0.26893(10) 0.0354(4) Uani 1 1 d . . .
H46 H 0.4456 -0.0038 0.2861 0.042 Uiso 1 1 calc R . .
C47 C 0.36453(11) 0.04467(18) 0.30647(10) 0.0404(5) Uani 1 1 d . . .
H47 H 0.3913 0.0716 0.3496 0.048 Uiso 1 1 calc R . .
C48 C 0.29326(12) 0.05035(18) 0.28125(12) 0.0425(5) Uani 1 1 d . . .
H48 H 0.2711 0.0819 0.3069 0.051 Uiso 1 1 calc R . .
C49A C 0.41701(9) 0.89831(13) -0.01802(10) 0.0389(7) Uani 0.876(4) 1 d PG C 1
H49A H 0.4414 0.8554 -0.0362 0.047 Uiso 0.876(4) 1 calc PR C 1
C50A C 0.45259(6) 0.95098(15) 0.04107(10) 0.0456(8) Uani 0.876(4) 1 d PG C 1
H50A H 0.5013 0.9441 0.0633 0.055 Uiso 0.876(4) 1 calc PR C 1
C51A C 0.41696(9) 1.01377(14) 0.06770(8) 0.0490(8) Uani 0.876(4) 1 d PG C 1
H51A H 0.4413 1.0498 0.1081 0.059 Uiso 0.876(4) 1 calc PR C 1
C52A C 0.34575(10) 1.02389(12) 0.03523(8) 0.0424(6) Uani 0.876(4) 1 d PG C 1
H52A H 0.3214 1.0668 0.0534 0.051 Uiso 0.876(4) 1 calc PR C 1
C53A C 0.31016(7) 0.97121(12) -0.02386(7) 0.0369(6) Uani 0.876(4) 1 d PG C 1
H53A H 0.2615 0.9781 -0.0460 0.044 Uiso 0.876(4) 1 calc PR C 1
C54A C 0.34579(9) 0.90842(11) -0.05049(7) 0.0357(5) Uani 0.876(4) 1 d PG C 1
H54A H 0.3215 0.8724 -0.0909 0.043 Uiso 0.876(4) 1 calc PR C 1
C49B C 0.4223(4) 0.8975(6) -0.0264(8) 0.042(4) Uani 0.124(4) 1 d PG C 2
H49B H 0.4380 0.8418 -0.0439 0.050 Uiso 0.124(4) 1 calc PR C 2
C50B C 0.4545(3) 0.9219(7) 0.0415(7) 0.040(4) Uani 0.124(4) 1 d PG C 2
H50B H 0.4922 0.8829 0.0704 0.048 Uiso 0.124(4) 1 calc PR C 2
C51B C 0.4315(5) 1.0034(9) 0.0672(5) 0.047(4) Uani 0.124(4) 1 d PG C 2
H51B H 0.4536 1.0201 0.1136 0.056 Uiso 0.124(4) 1 calc PR C 2
C52B C 0.3763(5) 1.0604(6) 0.0249(6) 0.042(4) Uani 0.124(4) 1 d PG C 2
H52B H 0.3606 1.1161 0.0424 0.050 Uiso 0.124(4) 1 calc PR C 2
C53B C 0.3441(4) 1.0360(5) -0.0430(5) 0.040(4) Uani 0.124(4) 1 d PG C 2
H53B H 0.3064 1.0749 -0.0719 0.048 Uiso 0.124(4) 1 calc PR C 2
C54B C 0.3671(5) 0.9545(7) -0.0686(5) 0.047(4) Uani 0.124(4) 1 d PG C 2
H54B H 0.3450 0.9378 -0.1151 0.056 Uiso 0.124(4) 1 calc PR C 2
C55 C 0.03431(8) 0.50851(12) -0.04347(8) 0.0204(3) Uani 1 1 d G . .
H55 H 0.0578 0.5142 -0.0730 0.024 Uiso 1 1 calc R . .
C56 C 0.02282(8) 0.59309(12) -0.01168(8) 0.0204(3) Uani 1 1 d . . .
H56 H 0.0383 0.6567 -0.0196 0.024 Uiso 1 1 calc R . .
C57 C -0.01137(8) 0.58431(12) 0.03185(8) 0.0209(3) Uani 1 1 d . . .
H57 H -0.0190 0.6421 0.0537 0.025 Uiso 1 1 calc R . .

loop_
_atom_site_aniso_label
_atom_site_aniso_U_11
_atom_site_aniso_U_22
_atom_site_aniso_U_33
_atom_site_aniso_U_23
_atom_site_aniso_U_13
_atom_site_aniso_U_12
Pd1 0.01186(5) 0.01147(5) 0.01048(5) -0.00124(3) 0.00314(4) 0.00034(3)
Ag1 0.01474(5) 0.01456(5) 0.01398(5) -0.00437(4) 0.00523(4) -0.00068(4)
P1 0.01282(15) 0.01234(16) 0.01153(15) -0.00116(12) 0.00495(12) -0.00128(12)
P2 0.01323(16) 0.01334(16) 0.01366(16) -0.00372(12) 0.00313(13) 0.00042(12)
P3 0.02019(18) 0.01371(17) 0.01478(16) 0.00198(13) 0.00356(14) 0.00320(14)
P4 0.01482(16) 0.01354(16) 0.01352(16) -0.00102(12) 0.00576(13) -0.00195(13)
F1 0.0176(4) 0.0280(5) 0.0198(4) -0.0099(4) 0.0096(3) -0.0008(4)
F2 0.0239(5) 0.0248(5) 0.0170(4) -0.0116(4) 0.0068(4) -0.0051(4)
F3 0.0151(4) 0.0278(5) 0.0199(4) -0.0079(4) 0.0017(3) -0.0047(4)
F4 0.0132(4) 0.0269(5) 0.0212(4) -0.0050(4) 0.0041(3) 0.0025(3)
F5 0.0220(5) 0.0336(6) 0.0216(5) -0.0157(4) 0.0019(4) 0.0042(4)
F6 0.0295(5) 0.0500(7) 0.0250(5) -0.0161(5) 0.0097(4) 0.0140(5)
F7 0.0173(5) 0.0456(6) 0.0289(5) -0.0057(5) 0.0095(4) 0.0104(4)
F8 0.0125(4) 0.0311(5) 0.0231(5) -0.0081(4) 0.0011(3) 0.0016(4)
C1 0.0159(6) 0.0129(6) 0.0116(6) -0.0007(5) 0.0046(5) -0.0007(5)
C2 0.0137(6) 0.0139(6) 0.0111(6) 0.0003(5) 0.0046(5) -0.0021(5)
C3 0.0160(6) 0.0165(6) 0.0148(6) -0.0015(5) 0.0090(5) -0.0009(5)
C4 0.0216(7) 0.0156(6) 0.0115(6) -0.0040(5) 0.0069(5) -0.0046(5)
C5 0.0144(6) 0.0190(7) 0.0131(6) -0.0004(5) 0.0023(5) -0.0042(5)
C6 0.0147(6) 0.0166(7) 0.0149(6) -0.0010(5) 0.0054(5) 0.0005(5)
C7 0.0133(6) 0.0123(6) 0.0140(6) -0.0022(5) 0.0043(5) -0.0018(5)
C8 0.0173(6) 0.0169(7) 0.0148(6) -0.0011(5) 0.0068(5) -0.0017(5)
C9 0.0168(7) 0.0184(7) 0.0194(7) -0.0052(5) 0.0077(5) -0.0014(5)
C10 0.0201(7) 0.0156(7) 0.0226(7) -0.0025(5) 0.0048(6) 0.0018(5)
C11 0.0252(7) 0.0153(7) 0.0174(7) 0.0021(5) 0.0059(6) 0.0005(6)
C12 0.0188(7) 0.0149(6) 0.0143(6) -0.0006(5) 0.0069(5) -0.0021(5)
C13 0.0162(6) 0.0141(6) 0.0184(7) 0.0026(5) 0.0083(5) 0.0000(5)
C14 0.0305(8) 0.0262(8) 0.0185(7) 0.0018(6) 0.0092(6) -0.0073(7)
C15 0.0465(11) 0.0370(10) 0.0236(8) 0.0080(7) 0.0152(8) -0.0103(9)
C16 0.0417(11) 0.0308(10) 0.0414(11) 0.0112(8) 0.0233(9) -0.0093(8)
C17 0.0266(8) 0.0260(9) 0.0411(10) 0.0032(7) 0.0136(8) -0.0093(7)
C18 0.0176(7) 0.0203(7) 0.0247(7) 0.0006(6) 0.0072(6) -0.0026(6)
C19 0.0157(6) 0.0120(6) 0.0146(6) -0.0014(5) 0.0051(5) 0.0014(5)
C20 0.0154(6) 0.0156(6) 0.0152(6) -0.0024(5) 0.0043(5) 0.0025(5)
C21 0.0195(7) 0.0225(7) 0.0163(7) -0.0064(6) 0.0034(6) 0.0033(6)
C22 0.0235(8) 0.0290(8) 0.0185(7) -0.0063(6) 0.0082(6) 0.0086(6)
C23 0.0164(7) 0.0269(8) 0.0210(7) -0.0004(6) 0.0071(6) 0.0078(6)
C24 0.0151(6) 0.0195(7) 0.0152(6) -0.0018(5) 0.0026(5) 0.0021(5)
C25 0.0146(6) 0.0152(6) 0.0151(6) -0.0024(5) 0.0039(5) 0.0021(5)
C26 0.0183(7) 0.0182(7) 0.0160(6) -0.0028(5) 0.0060(5) -0.0025(5)
C27 0.0199(7) 0.0243(8) 0.0164(7) -0.0033(6) 0.0027(6) -0.0031(6)
C28 0.0233(8) 0.0270(8) 0.0193(7) 0.0043(6) 0.0030(6) 0.0026(6)
C29 0.0257(8) 0.0251(8) 0.0277(8) 0.0097(7) 0.0044(7) -0.0017(7)
C30 0.0204(7) 0.0190(7) 0.0254(8) 0.0027(6) 0.0018(6) -0.0032(6)
C31 0.0162(6) 0.0145(7) 0.0181(7) -0.0013(5) 0.0010(5) -0.0009(5)
C32 0.0297(8) 0.0191(7) 0.0232(7) 0.0011(6) 0.0091(6) -0.0010(6)
C33 0.0443(11) 0.0283(9) 0.0359(10) 0.0074(8) 0.0168(9) -0.0063(8)
C34 0.0429(11) 0.0212(9) 0.0406(11) 0.0077(8) 0.0060(9) -0.0090(8)
C35 0.0435(11) 0.0155(8) 0.0412(11) -0.0046(7) 0.0066(9) -0.0028(7)
C36 0.0318(9) 0.0179(8) 0.0307(9) -0.0059(6) 0.0087(7) 0.0004(6)
C37 0.0330(9) 0.0133(7) 0.0260(8) 0.0011(6) 0.0083(7) 0.0034(6)
C38 0.0471(11) 0.0260(9) 0.0327(9) 0.0129(7) 0.0254(8) 0.0118(8)
C39 0.0320(9) 0.0265(9) 0.0321(9) 0.0078(7) -0.0085(8) 0.0035(7)
C40A 0.039(2) 0.0134(13) 0.030(2) 0.0028(13) 0.0211(18) 0.0038(13)
C41A 0.0195(14) 0.027(3) 0.030(2) 0.0041(15) 0.0068(12) -0.0064(12)
C42A 0.033(2) 0.0191(18) 0.0147(13) -0.0001(10) 0.0086(10) -0.0006(16)
C40B 0.042(7) 0.043(6) 0.039(8) 0.025(4) 0.029(6) 0.021(5)
C41B 0.022(3) 0.028(6) 0.034(6) 0.007(4) 0.002(3) -0.012(3)
C42B 0.059(9) 0.024(6) 0.021(3) -0.004(3) 0.023(4) -0.015(5)
P5A 0.0223(2) 0.0261(3) 0.01488(17) 0.00150(17) 0.00778(16) -0.00438(19)
F9A 0.0393(7) 0.0450(9) 0.0361(8) 0.0226(7) 0.0103(6) 0.0010(7)
F10A 0.0285(6) 0.0638(12) 0.0346(8) 0.0111(8) 0.0192(6) -0.0010(7)
F11A 0.0418(8) 0.0235(6) 0.0276(7) -0.0040(5) 0.0050(6) -0.0080(5)
F12A 0.0290(7) 0.0381(7) 0.0349(8) 0.0013(6) 0.0192(6) -0.0008(6)
F13A 0.0401(7) 0.0567(10) 0.0214(7) -0.0139(6) 0.0085(5) -0.0078(7)
F14A 0.0391(8) 0.0208(6) 0.0266(7) -0.0005(5) 0.0165(6) -0.0022(5)
P5B 0.0223(2) 0.0261(3) 0.01488(17) 0.00150(17) 0.00778(16) -0.00438(19)
F9B 0.015(3) 0.027(3) 0.014(3) 0.001(2) 0.004(2) 0.001(2)
F10B 0.015(3) 0.027(3) 0.014(3) 0.001(2) 0.004(2) 0.001(2)
F11B 0.015(3) 0.027(3) 0.014(3) 0.001(2) 0.004(2) 0.001(2)
F12B 0.015(3) 0.027(3) 0.014(3) 0.001(2) 0.004(2) 0.001(2)
F13B 0.015(3) 0.027(3) 0.014(3) 0.001(2) 0.004(2) 0.001(2)
F14B 0.015(3) 0.027(3) 0.014(3) 0.001(2) 0.004(2) 0.001(2)
C43 0.0256(9) 0.0424(12) 0.0461(12) 0.0034(9) 0.0112(8) 0.0030(8)
C44 0.0322(10) 0.0321(10) 0.0391(10) -0.0012(8) 0.0083(8) -0.0009(8)
C45 0.0333(10) 0.0282(9) 0.0409(10) 0.0079(8) 0.0159(8) 0.0065(7)
C46 0.0252(9) 0.0394(11) 0.0370(10) 0.0176(8) 0.0073(8) 0.0000(8)
C47 0.0393(11) 0.0481(12) 0.0298(9) 0.0047(9) 0.0091(8) -0.0100(9)
C48 0.0415(11) 0.0466(13) 0.0439(12) 0.0011(10) 0.0215(10) 0.0010(10)
C49A 0.0536(17) 0.0336(14) 0.0398(15) 0.0126(11) 0.0292(13) 0.0140(12)
C50A 0.0334(14) 0.0521(19) 0.0497(16) 0.0152(14) 0.0143(12) -0.0138(12)
C51A 0.067(2) 0.0400(17) 0.0390(16) -0.0091(13) 0.0190(15) -0.0250(15)
C52A 0.0646(18) 0.0268(12) 0.0430(13) -0.0014(10) 0.0288(13) 0.0035(11)
C53A 0.0438(13) 0.0338(12) 0.0322(11) 0.0093(9) 0.0139(10) 0.0094(10)
C54A 0.0520(14) 0.0294(11) 0.0236(10) 0.0039(8) 0.0124(9) 0.0050(10)
C49B 0.051(9) 0.040(8) 0.038(7) -0.025(6) 0.021(7) -0.013(7)
C50B 0.034(7) 0.022(6) 0.049(8) 0.000(5) -0.001(6) 0.000(4)
C51B 0.063(9) 0.034(7) 0.029(7) -0.023(6) 0.003(6) -0.015(7)
C52B 0.051(9) 0.040(8) 0.038(7) -0.025(6) 0.021(7) -0.013(7)
C53B 0.034(7) 0.022(6) 0.049(8) 0.000(5) -0.001(6) 0.000(4)
C54B 0.063(9) 0.034(7) 0.029(7) -0.023(6) 0.003(6) -0.015(7)
C55 0.0136(6) 0.0270(8) 0.0205(7) -0.0026(6) 0.0066(6) -0.0007(6)
C56 0.0152(6) 0.0206(7) 0.0226(7) -0.0022(6) 0.0045(6) -0.0029(5)
C57 0.0183(7) 0.0207(7) 0.0219(7) -0.0051(6) 0.0060(6) 0.0012(6)

loop_
_atom_type_symbol
_atom_type_description
_atom_type_scat_dispersion_real
_atom_type_scat_dispersion_imag
_atom_type_scat_source
C C 0.0033 0.0016 'International Tables Vol C Tables 4.2.6.8 and 6.1.1.4'
H H 0.0000 0.0000 'International Tables Vol C Tables 4.2.6.8 and 6.1.1.4'
F F 0.0171 0.0103 'International Tables Vol C Tables 4.2.6.8 and 6.1.1.4'
P P 0.1023 0.0942 'International Tables Vol C Tables 4.2.6.8 and 6.1.1.4'
Pd Pd -0.9988 1.0072 'International Tables Vol C Tables 4.2.6.8 and 6.1.1.4'
Ag Ag -0.8971 1.1015 'International Tables Vol C Tables 4.2.6.8 and 6.1.1.4'

loop_
_exptl_crystal_face_index_h
_exptl_crystal_face_index_k
_exptl_crystal_face_index_l
_exptl_crystal_face_perp_dist
-1.00 0.00 0.00 0.0700
-1.00 -2.00 -2.00 0.0950
1.00 2.00 2.00 0.1200
0.00 1.00 0.00 0.1250
1.00 1.00 2.00 0.1200
2.00 -1.00 1.00 0.0780
0.00 1.00 -2.00 0.1080
0.00 -1.00 2.00 0.0880
1.00 0.00 -1.00 0.0840
-1.00 0.00 -2.00 0.0860
-1.00 0.00 2.00 0.1300
1.00 0.00 0.00 0.0910

loop_
_geom_angle_atom_site_label_1
_geom_angle_atom_site_label_2
_geom_angle_atom_site_label_3
_geom_angle
_geom_angle_site_symmetry_1
C19 Pd1 C1 173.97(6) .
C19 Pd1 P4 88.90(4) .
C1 Pd1 P4 87.45(4) .
C19 Pd1 P3 89.89(4) .
C1 Pd1 P3 92.69(4) .
P4 Pd1 P3 167.979(14) .
C19 Pd1 Ag1 92.80(4) .
C1 Pd1 Ag1 91.80(4) .
P4 Pd1 Ag1 86.991(10) .
P3 Pd1 Ag1 105.015(11) .
P1 Ag1 P2 160.016(13) .
P1 Ag1 Pd1 85.946(9) .
P2 Ag1 Pd1 84.569(9) .
C13 P1 C7 103.88(7) .
C13 P1 C2 104.91(6) .
C7 P1 C2 110.90(6) .
C13 P1 Ag1 108.51(5) .
C7 P1 Ag1 115.70(5) .
C2 P1 Ag1 112.02(5) .
C25 P2 C31 106.77(7) .
C25 P2 C20 106.50(7) .
C31 P2 C20 105.64(7) .
C25 P2 Ag1 115.97(5) .
C31 P2 Ag1 108.42(5) .
C20 P2 Ag1 112.90(5) .
C38 P3 C37 103.01(9) .
C38 P3 C39 102.83(10) .
C37 P3 C39 101.50(9) .
C38 P3 Pd1 118.74(6) .
C37 P3 Pd1 117.64(6) .
C39 P3 Pd1 110.82(7) .
C40B P4 C42B 102.9(4) .
C40A P4 C42A 101.6(3) .
C40B P4 C41B 102.7(4) .
C42B P4 C41B 102.6(4) .
C40A P4 C41A 103.6(2) .
C42A P4 C41A 103.2(3) .
C40B P4 Pd1 118.3(5) .
C40A P4 Pd1 118.3(2) .
C42B P4 Pd1 117.5(5) .
C42A P4 Pd1 120.2(2) .
C41B P4 Pd1 110.7(5) .
C41A P4 Pd1 107.9(2) .
C6 C1 C2 115.18(12) .
C6 C1 Pd1 115.95(10) .
C2 C1 Pd1 128.55(10) .
C3 C2 C1 120.27(12) .
C3 C2 P1 120.81(11) .
C1 C2 P1 118.88(10) .
F1 C3 C4 116.32(12) .
F1 C3 C2 121.64(12) .
C4 C3 C2 122.02(13) .
F2 C4 C5 120.49(13) .
F2 C4 C3 120.94(13) .
C5 C4 C3 118.55(13) .
F3 C5 C4 119.68(13) .
F3 C5 C6 121.07(13) .
C4 C5 C6 119.24(13) .
F4 C6 C5 115.01(12) .
F4 C6 C1 120.27(12) .
C5 C6 C1 124.70(13) .
C12 C7 C8 119.47(13) .
C12 C7 P1 117.79(11) .
C8 C7 P1 122.37(11) .
C9 C8 C7 119.80(13) .
C9 C8 H8 120.1 .
C7 C8 H8 120.1 .
C8 C9 C10 120.55(14) .
C8 C9 H9 119.7 .
C10 C9 H9 119.7 .
C11 C10 C9 119.71(14) .
C11 C10 H10 120.1 .
C9 C10 H10 120.1 .
C12 C11 C10 120.01(14) .
C12 C11 H11 120.0 .
C10 C11 H11 120.0 .
C11 C12 C7 120.44(13) .
C11 C12 H12 119.8 .
C7 C12 H12 119.8 .
C14 C13 C18 119.26(14) .
C14 C13 P1 124.03(12) .
C18 C13 P1 116.71(11) .
C15 C14 C13 119.44(16) .
C15 C14 H14 120.3 .
C13 C14 H14 120.3 .
C16 C15 C14 120.91(17) .
C16 C15 H15 119.5 .
C14 C15 H15 119.5 .
C15 C16 C17 120.11(16) .
C15 C16 H16 119.9 .
C17 C16 H16 119.9 .
C16 C17 C18 119.49(17) .
C16 C17 H17 120.3 .
C18 C17 H17 120.3 .
C17 C18 C13 120.76(15) .
C17 C18 H18 119.6 .
C13 C18 H18 119.6 .
C24 C19 C20 115.95(13) .
C24 C19 Pd1 116.09(10) .
C20 C19 Pd1 127.95(10) .
C21 C20 C19 119.95(13) .
C21 C20 P2 121.20(11) .
C19 C20 P2 118.84(10) .
F5 C21 C22 116.16(13) .
F5 C21 C20 121.96(13) .
C22 C21 C20 121.88(14) .
F6 C22 C23 120.12(14) .
F6 C22 C21 121.01(14) .
C23 C22 C21 118.87(14) .
F7 C23 C22 119.56(14) .
F7 C23 C24 121.26(14) .
C22 C23 C24 119.17(14) .
F8 C24 C23 115.91(13) .
F8 C24 C19 119.92(13) .
C23 C24 C19 124.18(14) .
C30 C25 C26 119.18(14) .
C30 C25 P2 117.54(11) .
C26 C25 P2 122.99(11) .
C25 C26 C27 119.93(14) .
C25 C26 H26 120.0 .
C27 C26 H26 120.0 .
C28 C27 C26 120.40(15) .
C28 C27 H27 119.8 .
C26 C27 H27 119.8 .
C29 C28 C27 119.86(15) .
C29 C28 H28 120.1 .
C27 C28 H28 120.1 .
C28 C29 C30 120.06(16) .
C28 C29 H29 120.0 .
C30 C29 H29 120.0 .
C29 C30 C25 120.57(15) .
C29 C30 H30 119.7 .
C25 C30 H30 119.7 .
C32 C31 C36 118.78(15) .
C32 C31 P2 117.74(12) .
C36 C31 P2 123.48(13) .
C33 C32 C31 120.91(17) .
C33 C32 H32 119.5 .
C31 C32 H32 119.5 .
C34 C33 C32 119.54(19) .
C34 C33 H33 120.2 .
C32 C33 H33 120.2 .
C35 C34 C33 120.49(18) .
C35 C34 H34 119.8 .
C33 C34 H34 119.8 .
C34 C35 C36 120.20(17) .
C34 C35 H35 119.9 .
C36 C35 H35 119.9 .
C35 C36 C31 120.08(17) .
C35 C36 H36 120.0 .
C31 C36 H36 120.0 .
P3 C37 H37A 109.5 .
P3 C37 H37B 109.5 .
H37A C37 H37B 109.5 .
P3 C37 H37C 109.5 .
H37A C37 H37C 109.5 .
H37B C37 H37C 109.5 .
P3 C38 H38A 109.5 .
P3 C38 H38B 109.5 .
H38A C38 H38B 109.5 .
P3 C38 H38C 109.5 .
H38A C38 H38C 109.5 .
H38B C38 H38C 109.5 .
P3 C39 H39A 109.5 .
P3 C39 H39B 109.5 .
H39A C39 H39B 109.5 .
P3 C39 H39C 109.5 .
H39A C39 H39C 109.5 .
H39B C39 H39C 109.5 .
P4 C40A H40A 109.5 .
P4 C40A H40B 109.5 .
P4 C40A H40C 109.5 .
P4 C41A H41A 109.5 .
P4 C41A H41B 109.5 .
P4 C41A H41C 109.5 .
P4 C42A H42A 109.5 .
P4 C42A H42B 109.5 .
P4 C42A H42C 109.5 .
P4 C40B H40D 109.5 .
P4 C40B H40E 109.5 .
H40D C40B H40E 109.5 .
P4 C40B H40F 109.5 .
H40D C40B H40F 109.5 .
H40E C40B H40F 109.5 .
P4 C41B H41D 109.5 .
P4 C41B H41E 109.5 .
H41D C41B H41E 109.5 .
P4 C41B H41F 109.5 .
H41D C41B H41F 109.5 .
H41E C41B H41F 109.5 .
P4 C42B H42D 109.5 .
P4 C42B H42E 109.5 .
H42D C42B H42E 109.5 .
P4 C42B H42F 109.5 .
H42D C42B H42F 109.5 .
H42E C42B H42F 109.5 .
F10A P5A F13A 90.81(9) .
F10A P5A F9A 90.85(8) .
F13A P5A F9A 90.54(9) .
F10A P5A F12A 179.16(8) .
F13A P5A F12A 89.70(8) .
F9A P5A F12A 89.81(8) .
F10A P5A F11A 90.07(9) .
F13A P5A F11A 178.87(10) .
F9A P5A F11A 90.16(8) .
F12A P5A F11A 89.41(8) .
F10A P5A F14A 89.72(7) .
F13A P5A F14A 90.31(8) .
F9A P5A F14A 178.97(8) .
F12A P5A F14A 89.62(7) .
F11A P5A F14A 88.99(7) .
F12B P5B F9B 90.1(2) .
F12B P5B F13B 90.1(2) .
F9B P5B F13B 90.0(2) .
F12B P5B F11B 90.0(2) .
F9B P5B F11B 90.1(2) .
F13B P5B F11B 179.8(3) .
F12B P5B F10B 179.9(3) .
F9B P5B F10B 90.0(2) .
F13B P5B F10B 89.9(2) .
F11B P5B F10B 89.9(2) .
F12B P5B F14B 90.0(2) .
F9B P5B F14B 180.0(3) .
F13B P5B F14B 90.0(2) .
F11B P5B F14B 89.9(2) .
F10B P5B F14B 89.9(2) .
C44 C43 C48 120.1(2) .
C44 C43 H43 120.0 .
C48 C43 H43 120.0 .
C43 C44 C45 119.5(2) .
C43 C44 H44 120.2 .
C45 C44 H44 120.2 .
C46 C45 C44 120.3(2) .
C46 C45 H45 119.8 .
C44 C45 H45 119.8 .
C47 C46 C45 120.02(19) .
C47 C46 H46 120.0 .
C45 C46 H46 120.0 .
C46 C47 C48 119.9(2) .
C46 C47 H47 120.1 .
C48 C47 H47 120.1 .
C47 C48 C43 120.2(2) .
C47 C48 H48 119.9 .
C43 C48 H48 119.9 .
C50A C49A C54A 120.0 .
C50A C49A H49A 120.0 .
C54A C49A H49A 120.0 .
C51A C50A C49A 120.0 .
C51A C50A H50A 120.0 .
C49A C50A H50A 120.0 .
C50A C51A C52A 120.0 .
C50A C51A H51A 120.0 .
C52A C51A H51A 120.0 .
C53A C52A C51A 120.0 .
C53A C52A H52A 120.0 .
C51A C52A H52A 120.0 .
C52A C53A C54A 120.0 .
C52A C53A H53A 120.0 .
C54A C53A H53A 120.0 .
C53A C54A C49A 120.0 .
C53A C54A H54A 120.0 .
C49A C54A H54A 120.0 .
C50B C49B C54B 120.0 .
C50B C49B H49B 120.0 .
C54B C49B H49B 120.0 .
C51B C50B C49B 120.0 .
C51B C50B H50B 120.0 .
C49B C50B H50B 120.0 .
C50B C51B C52B 120.0 .
C50B C51B H51B 120.0 .
C52B C51B H51B 120.0 .
C51B C52B C53B 120.0 .
C51B C52B H52B 120.0 .
C53B C52B H52B 120.0 .
C54B C53B C52B 120.0 .
C54B C53B H53B 120.0 .
C52B C53B H53B 120.0 .
C53B C54B C49B 120.0 .
C53B C54B H54B 120.0 .
C49B C54B H54B 120.0 .
C57 C55 C56 119.83(14) 3_565
C57 C55 H55 120.1 3_565
C56 C55 H55 120.1 .
C55 C56 C57 119.90(15) .
C55 C56 H56 120.1 .
C57 C56 H56 120.1 .
C55 C57 C56 120.3(2) 3_565
C55 C57 H57 119.9 3_565
C56 C57 H57 119.9 .

loop_
_geom_bond_atom_site_label_1
_geom_bond_atom_site_label_2
_geom_bond_distance
_geom_bond_site_symmetry_2
Pd1 C19 2.0770(14) .
Pd1 C1 2.0954(14) .
Pd1 P4 2.3153(4) .
Pd1 P3 2.3241(4) .
Pd1 Ag1 2.86819(18) .
Ag1 P1 2.4201(4) .
Ag1 P2 2.4265(4) .
P1 C13 1.8169(15) .
P1 C7 1.8246(14) .
P1 C2 1.8283(14) .
P2 C25 1.8209(15) .
P2 C31 1.8210(16) .
P2 C20 1.8279(15) .
P3 C38 1.8106(18) .
P3 C37 1.8119(16) .
P3 C39 1.8147(18) .
P4 C40B 1.807(4) .
P4 C40A 1.808(3) .
P4 C42B 1.810(4) .
P4 C42A 1.811(3) .
P4 C41B 1.812(4) .
P4 C41A 1.813(3) .
F1 C3 1.3425(16) .
F2 C4 1.3375(16) .
F3 C5 1.3456(16) .
F4 C6 1.3639(16) .
F5 C21 1.3501(17) .
F6 C22 1.3442(17) .
F7 C23 1.3410(17) .
F8 C24 1.3582(16) .
C1 C6 1.3859(19) .
C1 C2 1.4200(19) .
C2 C3 1.3967(19) .
C3 C4 1.384(2) .
C4 C5 1.377(2) .
C5 C6 1.384(2) .
C7 C12 1.3949(19) .
C7 C8 1.4004(19) .
C8 C9 1.388(2) .
C8 H8 0.9500 .
C9 C10 1.393(2) .
C9 H9 0.9500 .
C10 C11 1.391(2) .
C10 H10 0.9500 .
C11 C12 1.390(2) .
C11 H11 0.9500 .
C12 H12 0.9500 .
C13 C14 1.390(2) .
C13 C18 1.395(2) .
C14 C15 1.390(2) .
C14 H14 0.9500 .
C15 C16 1.378(3) .
C15 H15 0.9500 .
C16 C17 1.381(3) .
C16 H16 0.9500 .
C17 C18 1.387(2) .
C17 H17 0.9500 .
C18 H18 0.9500 .
C19 C24 1.385(2) .
C19 C20 1.4177(19) .
C20 C21 1.394(2) .
C21 C22 1.382(2) .
C22 C23 1.379(2) .
C23 C24 1.380(2) .
C25 C30 1.393(2) .
C25 C26 1.393(2) .
C26 C27 1.394(2) .
C26 H26 0.9500 .
C27 C28 1.386(2) .
C27 H27 0.9500 .
C28 C29 1.382(2) .
C28 H28 0.9500 .
C29 C30 1.389(2) .
C29 H29 0.9500 .
C30 H30 0.9500 .
C31 C32 1.392(2) .
C31 C36 1.394(2) .
C32 C33 1.389(2) .
C32 H32 0.9500 .
C33 C34 1.380(3) .
C33 H33 0.9500 .
C34 C35 1.376(3) .
C34 H34 0.9500 .
C35 C36 1.393(3) .
C35 H35 0.9500 .
C36 H36 0.9500 .
C37 H37A 0.9800 .
C37 H37B 0.9800 .
C37 H37C 0.9800 .
C38 H38A 0.9800 .
C38 H38B 0.9800 .
C38 H38C 0.9800 .
C39 H39A 0.9800 .
C39 H39B 0.9800 .
C39 H39C 0.9800 .
C40A H40A 0.9800 .
C40A H40B 0.9800 .
C40A H40C 0.9800 .
C41A H41A 0.9800 .
C41A H41B 0.9800 .
C41A H41C 0.9800 .
C42A H42A 0.9800 .
C42A H42B 0.9800 .
C42A H42C 0.9800 .
C40B H40D 0.9800 .
C40B H40E 0.9800 .
C40B H40F 0.9800 .
C41B H41D 0.9800 .
C41B H41E 0.9800 .
C41B H41F 0.9800 .
C42B H42D 0.9800 .
C42B H42E 0.9800 .
C42B H42F 0.9800 .
P5A F10A 1.5910(14) .
P5A F13A 1.5942(14) .
P5A F9A 1.5963(14) .
P5A F12A 1.6060(13) .
P5A F11A 1.6097(13) .
P5A F14A 1.6188(14) .
P5B F12B 1.594(7) .
P5B F9B 1.595(7) .
P5B F13B 1.595(7) .
P5B F11B 1.595(7) .
P5B F10B 1.596(7) .
P5B F14B 1.596(7) .
C43 C44 1.380(3) .
C43 C48 1.384(3) .
C43 H43 0.9500 .
C44 C45 1.386(3) .
C44 H44 0.9500 .
C45 C46 1.382(3) .
C45 H45 0.9500 .
C46 C47 1.376(3) .
C46 H46 0.9500 .
C47 C48 1.383(3) .
C47 H47 0.9500 .
C48 H48 0.9500 .
C49A C50A 1.3900 .
C49A C54A 1.3900 .
C49A H49A 0.9500 .
C50A C51A 1.3900 .
C50A H50A 0.9500 .
C51A C52A 1.3900 .
C51A H51A 0.9500 .
C52A C53A 1.3900 .
C52A H52A 0.9500 .
C53A C54A 1.3900 .
C53A H53A 0.9500 .
C54A H54A 0.9500 .
C49B C50B 1.3900 .
C49B C54B 1.3900 .
C49B H49B 0.9500 .
C50B C51B 1.3900 .
C50B H50B 0.9500 .
C51B C52B 1.3900 .
C51B H51B 0.9500 .
C52B C53B 1.3900 .
C52B H52B 0.9500 .
C53B C54B 1.3900 .
C53B H53B 0.9500 .
C54B H54B 0.9500 .
C55 C57 1.389(2) 3_565
C55 C56 1.391(2) .
C55 H55 0.9500 .
C56 C57 1.393(2) .
C56 H56 0.9500 .
C57 C55 1.389(8) 3_565
C57 H57 0.9500 .

loop_
_geom_torsion_atom_site_label_1
_geom_torsion_atom_site_label_2
_geom_torsion_atom_site_label_3
_geom_torsion_atom_site_label_4
_geom_torsion
_geom_torsion_site_symmetry_1
_geom_torsion_site_symmetry_4
C19 Pd1 Ag1 P1 174.62(4) . .
C1 Pd1 Ag1 P1 -9.28(4) . .
P4 Pd1 Ag1 P1 -96.630(13) . .
P3 Pd1 Ag1 P1 83.989(14) . .
C19 Pd1 Ag1 P2 12.23(4) . .
C1 Pd1 Ag1 P2 -171.67(4) . .
P4 Pd1 Ag1 P2 100.981(13) . .
P3 Pd1 Ag1 P2 -78.400(14) . .
P2 Ag1 P1 C13 -38.53(7) . .
Pd1 Ag1 P1 C13 -100.33(5) . .
P2 Ag1 P1 C7 -154.75(6) . .
Pd1 Ag1 P1 C7 143.45(5) . .
P2 Ag1 P1 C2 76.81(6) . .
Pd1 Ag1 P1 C2 15.01(5) . .
P1 Ag1 P2 C25 159.04(6) . .
Pd1 Ag1 P2 C25 -138.95(5) . .
P1 Ag1 P2 C31 39.01(7) . .
Pd1 Ag1 P2 C31 101.02(5) . .
P1 Ag1 P2 C20 -77.69(7) . .
Pd1 Ag1 P2 C20 -15.67(5) . .
C19 Pd1 P3 C38 -138.43(9) . .
C1 Pd1 P3 C38 47.02(9) . .
P4 Pd1 P3 C38 137.41(10) . .
Ag1 Pd1 P3 C38 -45.56(8) . .
C19 Pd1 P3 C37 -13.18(8) . .
C1 Pd1 P3 C37 172.27(8) . .
P4 Pd1 P3 C37 -97.35(9) . .
Ag1 Pd1 P3 C37 79.68(7) . .
C19 Pd1 P3 C39 102.92(9) . .
C1 Pd1 P3 C39 -71.63(9) . .
P4 Pd1 P3 C39 18.75(11) . .
Ag1 Pd1 P3 C39 -164.22(8) . .
C19 Pd1 P4 C40B 136.8(8) . .
C1 Pd1 P4 C40B -48.0(8) . .
P3 Pd1 P4 C40B -139.0(8) . .
Ag1 Pd1 P4 C40B 43.9(8) . .
C19 Pd1 P4 C40A 153.4(3) . .
C1 Pd1 P4 C40A -31.4(3) . .
P3 Pd1 P4 C40A -122.3(3) . .
Ag1 Pd1 P4 C40A 60.6(3) . .
C19 Pd1 P4 C42B 12.2(7) . .
C1 Pd1 P4 C42B -172.6(7) . .
P3 Pd1 P4 C42B 96.5(8) . .
Ag1 Pd1 P4 C42B -80.6(7) . .
C19 Pd1 P4 C42A 28.1(2) . .
C1 Pd1 P4 C42A -156.7(2) . .
P3 Pd1 P4 C42A 112.4(2) . .
Ag1 Pd1 P4 C42A -64.7(2) . .
C19 Pd1 P4 C41B -105.1(7) . .
C1 Pd1 P4 C41B 70.1(7) . .
P3 Pd1 P4 C41B -20.8(7) . .
Ag1 Pd1 P4 C41B 162.0(7) . .
C19 Pd1 P4 C41A -89.6(3) . .
C1 Pd1 P4 C41A 85.6(3) . .
P3 Pd1 P4 C41A -5.3(3) . .
Ag1 Pd1 P4 C41A 177.6(2) . .
P4 Pd1 C1 C6 -83.86(11) . .
P3 Pd1 C1 C6 84.10(11) . .
Ag1 Pd1 C1 C6 -170.77(11) . .
P4 Pd1 C1 C2 89.37(12) . .
P3 Pd1 C1 C2 -102.66(12) . .
Ag1 Pd1 C1 C2 2.46(12) . .
C6 C1 C2 C3 0.9(2) . .
Pd1 C1 C2 C3 -172.36(10) . .
C6 C1 C2 P1 -177.02(10) . .
Pd1 C1 C2 P1 9.71(17) . .
C13 P1 C2 C3 -78.87(13) . .
C7 P1 C2 C3 32.69(13) . .
Ag1 P1 C2 C3 163.62(10) . .
C13 P1 C2 C1 99.05(12) . .
C7 P1 C2 C1 -149.40(11) . .
Ag1 P1 C2 C1 -18.47(12) . .
C1 C2 C3 F1 -177.99(13) . .
P1 C2 C3 F1 -0.10(19) . .
C1 C2 C3 C4 0.5(2) . .
P1 C2 C3 C4 178.36(11) . .
F1 C3 C4 F2 -0.8(2) . .
C2 C3 C4 F2 -179.34(13) . .
F1 C3 C4 C5 177.33(13) . .
C2 C3 C4 C5 -1.2(2) . .
F2 C4 C5 F3 -1.6(2) . .
C3 C4 C5 F3 -179.78(13) . .
F2 C4 C5 C6 178.64(13) . .
C3 C4 C5 C6 0.5(2) . .
F3 C5 C6 F4 -0.4(2) . .
C4 C5 C6 F4 179.34(13) . .
F3 C5 C6 C1 -178.71(13) . .
C4 C5 C6 C1 1.0(2) . .
C2 C1 C6 F4 -179.93(12) . .
Pd1 C1 C6 F4 -5.78(18) . .
C2 C1 C6 C5 -1.7(2) . .
Pd1 C1 C6 C5 172.48(12) . .
C13 P1 C7 C12 -150.39(11) . .
C2 P1 C7 C12 97.40(12) . .
Ag1 P1 C7 C12 -31.58(12) . .
C13 P1 C7 C8 22.56(13) . .
C2 P1 C7 C8 -89.66(13) . .
Ag1 P1 C7 C8 141.36(10) . .
C12 C7 C8 C9 -0.8(2) . .
P1 C7 C8 C9 -173.59(11) . .
C7 C8 C9 C10 1.4(2) . .
C8 C9 C10 C11 -1.0(2) . .
C9 C10 C11 C12 -0.1(2) . .
C10 C11 C12 C7 0.7(2) . .
C8 C7 C12 C11 -0.3(2) . .
P1 C7 C12 C11 172.89(11) . .
C7 P1 C13 C14 -93.50(15) . .
C2 P1 C13 C14 22.98(16) . .
Ag1 P1 C13 C14 142.87(13) . .
C7 P1 C13 C18 86.24(13) . .
C2 P1 C13 C18 -157.27(12) . .
Ag1 P1 C13 C18 -37.39(13) . .
C18 C13 C14 C15 1.4(3) . .
P1 C13 C14 C15 -178.86(15) . .
C13 C14 C15 C16 -1.4(3) . .
C14 C15 C16 C17 0.2(3) . .
C15 C16 C17 C18 1.0(3) . .
C16 C17 C18 C13 -1.0(3) . .
C14 C13 C18 C17 -0.2(2) . .
P1 C13 C18 C17 -179.96(14) . .
P4 Pd1 C19 C24 83.07(11) . .
P3 Pd1 C19 C24 -84.97(11) . .
Ag1 Pd1 C19 C24 170.00(11) . .
P4 Pd1 C19 C20 -96.45(13) . .
P3 Pd1 C19 C20 95.51(13) . .
Ag1 Pd1 C19 C20 -9.51(13) . .
C24 C19 C20 C21 0.2(2) . .
Pd1 C19 C20 C21 179.68(12) . .
C24 C19 C20 P2 178.69(11) . .
Pd1 C19 C20 P2 -1.79(18) . .
C25 P2 C20 C21 -38.01(15) . .
C31 P2 C20 C21 75.28(14) . .
Ag1 P2 C20 C21 -166.39(12) . .
C25 P2 C20 C19 143.48(12) . .
C31 P2 C20 C19 -103.23(12) . .
Ag1 P2 C20 C19 15.10(13) . .
C19 C20 C21 F5 179.12(14) . .
P2 C20 C21 F5 0.6(2) . .
C19 C20 C21 C22 -0.7(2) . .
P2 C20 C21 C22 -179.16(13) . .
F5 C21 C22 F6 0.3(3) . .
C20 C21 C22 F6 -179.87(16) . .
F5 C21 C22 C23 -179.53(15) . .
C20 C21 C22 C23 0.3(3) . .
F6 C22 C23 F7 1.3(3) . .
C21 C22 C23 F7 -178.86(16) . .
F6 C22 C23 C24 -179.24(15) . .
C21 C22 C23 C24 0.6(3) . .
F7 C23 C24 F8 -1.1(2) . .
C22 C23 C24 F8 179.41(15) . .
F7 C23 C24 C19 178.29(15) . .
C22 C23 C24 C19 -1.2(3) . .
C20 C19 C24 F8 -179.85(13) . .
Pd1 C19 C24 F8 0.58(19) . .
C20 C19 C24 C23 0.8(2) . .
Pd1 C19 C24 C23 -178.81(13) . .
C31 P2 C25 C30 -174.54(12) . .
C20 P2 C25 C30 -62.02(14) . .
Ag1 P2 C25 C30 64.54(13) . .
C31 P2 C25 C26 11.66(14) . .
C20 P2 C25 C26 124.18(13) . .
Ag1 P2 C25 C26 -109.26(12) . .
C30 C25 C26 C27 0.3(2) . .
P2 C25 C26 C27 174.00(12) . .
C25 C26 C27 C28 0.2(2) . .
C26 C27 C28 C29 -0.3(3) . .
C27 C28 C29 C30 -0.2(3) . .
C28 C29 C30 C25 0.7(3) . .
C26 C25 C30 C29 -0.8(2) . .
P2 C25 C30 C29 -174.82(14) . .
C25 P2 C31 C32 -122.53(12) . .
C20 P2 C31 C32 124.37(13) . .
Ag1 P2 C31 C32 3.09(13) . .
C25 P2 C31 C36 58.04(15) . .
C20 P2 C31 C36 -55.06(15) . .
Ag1 P2 C31 C36 -176.34(12) . .
C36 C31 C32 C33 0.0(3) . .
P2 C31 C32 C33 -179.51(14) . .
C31 C32 C33 C34 0.3(3) . .
C32 C33 C34 C35 -0.5(3) . .
C33 C34 C35 C36 0.3(3) . .
C34 C35 C36 C31 0.0(3) . .
C32 C31 C36 C35 -0.1(3) . .
P2 C31 C36 C35 179.33(14) . .
C48 C43 C44 C45 0.0(3) . .
C43 C44 C45 C46 0.5(3) . .
C44 C45 C46 C47 -0.4(3) . .
C45 C46 C47 C48 -0.2(3) . .
C46 C47 C48 C43 0.7(3) . .
C44 C43 C48 C47 -0.6(3) . .
C54A C49A C50A C51A 0.0 . .
C49A C50A C51A C52A 0.0 . .
C50A C51A C52A C53A 0.0 . .
C51A C52A C53A C54A 0.0 . .
C52A C53A C54A C49A 0.0 . .
C50A C49A C54A C53A 0.0 . .
C54B C49B C50B C51B 0.0 . .
C49B C50B C51B C52B 0.0 . .
C50B C51B C52B C53B 0.0 . .
C51B C52B C53B C54B 0.0 . .
C52B C53B C54B C49B 0.0 . .
C50B C49B C54B C53B 0.0 . .
C57 C55 C56 C57 0.3(3) 3_565 .
C55 C56 C57 C55 -0.3(7) . 3_565
